data_2222807
loop_
_publ_author_name
'Wang, Hong'
'Dong, Gui-Ying'
'Ma, Zhi-Hong'
'Liu, Xiao-Huan'
'Lin, Jin'

_publ_section_title
<i>trans</i>-Di-\m-carbonyl-bis{carbonyl[\h^5^-2,3,4,5-tetramethyl-1-(5-methyl-2-furyl)cyclopentadienyl]ruthenium(I)}(<i>Ru</i>---<i>Ru</i>)
_journal_coeditor_code NC2148
_journal_issue 8
_journal_name_full 'Acta Crystallographica Section E'
_journal_page_first m895
_journal_paper_doi 10.1107/S1600536809026075
_journal_volume 65
_journal_year 2009
_chemical_formula_iupac '[Ru2 (C14 H17 O)2 (C O)4]'
_chemical_formula_moiety 'C32 H34 O6 Ru2'
_chemical_formula_sum 'C32 H34 O6 Ru2'
_chemical_formula_weight 716.73
_chemical_name_systematic
;<i>trans</i>-Di-\m-carbonyl-bis{carbonyl[\h^5^-2,3,4,5-tetramethyl-1-(5-methyl-
2-furyl)cyclopentadienyl]ruthenium(I)}
;
_space_group_IT_number 14
_symmetry_cell_setting monoclinic
_symmetry_space_group_name_Hall '-P 2ybc'
_symmetry_space_group_name_H-M 'P 1 21/c 1'
_atom_sites_solution_hydrogens geom
_atom_sites_solution_primary direct
_atom_sites_solution_secondary difmap
_audit_creation_method SHELXTL
_cell_angle_alpha 90.00
_cell_angle_beta 102.220(6)
_cell_angle_gamma 90.00
_cell_formula_units_Z 2
_cell_length_a 8.504(3)
_cell_length_b 16.978(7)
_cell_length_c 10.223(4)
_cell_measurement_reflns_used 1828
_cell_measurement_temperature 273(2)
_cell_measurement_theta_max 24.81
_cell_measurement_theta_min 5.52
_cell_volume 1442.6(10)
_computing_cell_refinement 'SAINT (Bruker, 1998)'
_computing_data_collection 'SMART (Bruker, 1998)'
_computing_data_reduction 'SAINT (Bruker, 1998)'
_computing_molecular_graphics 'SHELXTL (Sheldrick, 2008)'
_computing_publication_material 'SHELXTL (Sheldrick, 2008)'
_computing_structure_refinement 'SHELXL97 (Sheldrick, 2008)'
_computing_structure_solution 'SHELXS97 (Sheldrick, 2008)'
_diffrn_ambient_temperature 273(2)
_diffrn_measured_fraction_theta_full 0.998
_diffrn_measured_fraction_theta_max 0.998
_diffrn_measurement_device_type 'Bruker SMART CCD area-detector'
_diffrn_measurement_method '\f and \w'
_diffrn_radiation_monochromator graphite
_diffrn_radiation_source 'fine-focus sealed tube'
_diffrn_radiation_type MoK\a
_diffrn_radiation_wavelength 0.71073
_diffrn_reflns_av_R_equivalents 0.0278
_diffrn_reflns_av_sigmaI/netI 0.0310
_diffrn_reflns_limit_h_max 9
_diffrn_reflns_limit_h_min -10
_diffrn_reflns_limit_k_max 20
_diffrn_reflns_limit_k_min -19
_diffrn_reflns_limit_l_max 12
_diffrn_reflns_limit_l_min -9
_diffrn_reflns_number 7123
_diffrn_reflns_theta_full 25.05
_diffrn_reflns_theta_max 25.05
_diffrn_reflns_theta_min 2.37
_diffrn_standards_decay_% 0
_diffrn_standards_interval_time 0
_diffrn_standards_number 0
_exptl_absorpt_coefficient_mu 1.090
_exptl_absorpt_correction_T_max 0.9178
_exptl_absorpt_correction_T_min 0.8535
_exptl_absorpt_correction_type multi-scan
_exptl_absorpt_process_details '(SADABS; Bruker, 1998)'
_exptl_crystal_colour red
_exptl_crystal_density_diffrn 1.650
_exptl_crystal_density_method 'not measured'
_exptl_crystal_description prism
_exptl_crystal_F_000 724
_exptl_crystal_size_max 0.15
_exptl_crystal_size_mid 0.11
_exptl_crystal_size_min 0.08
_refine_diff_density_max 0.721
_refine_diff_density_min -0.736
_refine_ls_extinction_method none
_refine_ls_goodness_of_fit_ref 1.284
_refine_ls_hydrogen_treatment constr
_refine_ls_matrix_type full
_refine_ls_number_parameters 181
_refine_ls_number_reflns 2552
_refine_ls_number_restraints 0
_refine_ls_restrained_S_all 1.284
_refine_ls_R_factor_all 0.0378
_refine_ls_R_factor_gt 0.0361
_refine_ls_shift/su_max 0.001
_refine_ls_shift/su_mean 0.000
_refine_ls_structure_factor_coef Fsqd
_refine_ls_weighting_details 'calc w=1/[\s^2^(Fo^2^)+(0.0263P)^2^+2.646P] where P=(Fo^2^+2Fc^2^)/3'
_refine_ls_weighting_scheme calc
_refine_ls_wR_factor_gt 0.0867
_refine_ls_wR_factor_ref 0.0876
_reflns_number_gt 2448
_reflns_number_total 2552
_reflns_threshold_expression I>2\s(I)
_cod_data_source_file nc2148.cif
_cod_data_source_block I
_cod_original_cell_volume 1442.5(10)
_cod_original_sg_symbol_Hall '-P 2ybc '
_cod_original_sg_symbol_H-M 'P 21/c'
_cod_database_code 2222807
_cod_database_fobs_code 2222807

loop_
_symmetry_equiv_pos_as_xyz
'x, y, z'
'-x, y+1/2, -z+1/2'
'-x, -y, -z'
'x, -y-1/2, z-1/2'

loop_
_atom_site_type_symbol
_atom_site_label
_atom_site_fract_x
_atom_site_fract_y
_atom_site_fract_z
_atom_site_U_iso_or_equiv
_atom_site_adp_type
_atom_site_calc_flag
_atom_site_refinement_flags
_atom_site_occupancy
_atom_site_disorder_assembly
_atom_site_disorder_group
Ru Ru1 0.51265(3) 0.030918(17) 0.12603(3) 0.02286(12) Uani d . 1 . .
O O1 0.1922(3) 0.0424(2) -0.0644(3) 0.0433(8) Uani d . 1 . .
O O2 0.6179(5) 0.1919(2) 0.0632(4) 0.0637(11) Uani d . 1 . .
O O3 0.2618(4) 0.15332(18) 0.3848(3) 0.0422(7) Uani d . 1 . .
C C1 0.3276(5) 0.0237(2) -0.0361(4) 0.0285(8) Uani d . 1 . .
C C2 0.5750(5) 0.1294(3) 0.0811(4) 0.0353(9) Uani d . 1 . .
C C3 0.3747(5) 0.0432(2) 0.2912(4) 0.0286(8) Uani d . 1 . .
C C4 0.5421(5) 0.0615(2) 0.3412(4) 0.0280(8) Uani d . 1 . .
C C5 0.6327(5) -0.0087(2) 0.3353(4) 0.0286(8) Uani d . 1 . .
C C6 0.5228(5) -0.0684(2) 0.2787(4) 0.0288(8) Uani d . 1 . .
C C7 0.3654(5) -0.0376(2) 0.2524(4) 0.0299(8) Uani d . 1 . .
C C8 0.2398(5) 0.0956(2) 0.2882(4) 0.0330(9) Uani d . 1 . .
C C9 0.0903(5) 0.1014(3) 0.2136(5) 0.0506(12) Uani d . 1 . .
H H9 0.0443 0.0695 0.1417 0.061 Uiso calc R 1 . .
C C10 0.0163(6) 0.1652(3) 0.2653(6) 0.0559(14) Uani d . 1 . .
H H10 -0.0879 0.1832 0.2327 0.067 Uiso calc R 1 . .
C C11 0.1194(6) 0.1946(3) 0.3670(5) 0.0486(12) Uani d . 1 . .
C C12 0.1170(9) 0.2592(4) 0.4635(7) 0.082(2) Uani d . 1 . .
H H12A 0.0222 0.2906 0.4342 0.122 Uiso calc R 1 . .
H H12B 0.2108 0.2915 0.4688 0.122 Uiso calc R 1 . .
H H12C 0.1165 0.2374 0.5501 0.122 Uiso calc R 1 . .
C C13 0.6112(6) 0.1365(3) 0.4048(4) 0.0416(10) Uani d . 1 . .
H H13A 0.5533 0.1803 0.3585 0.062 Uiso calc R 1 . .
H H13B 0.7225 0.1401 0.4000 0.062 Uiso calc R 1 . .
H H13C 0.6021 0.1373 0.4968 0.062 Uiso calc R 1 . .
C C14 0.8093(5) -0.0180(3) 0.3875(5) 0.0416(10) Uani d . 1 . .
H H14A 0.8298 -0.0277 0.4822 0.062 Uiso calc R 1 . .
H H14B 0.8637 0.0292 0.3705 0.062 Uiso calc R 1 . .
H H14C 0.8480 -0.0617 0.3436 0.062 Uiso calc R 1 . .
C C15 0.5671(6) -0.1531(3) 0.2627(5) 0.0451(11) Uani d . 1 . .
H H15A 0.5814 -0.1794 0.3475 0.068 Uiso calc R 1 . .
H H15B 0.6654 -0.1555 0.2309 0.068 Uiso calc R 1 . .
H H15C 0.4827 -0.1785 0.1994 0.068 Uiso calc R 1 . .
C C16 0.2141(6) -0.0843(3) 0.2052(5) 0.0474(11) Uani d . 1 . .
H H16A 0.1693 -0.0718 0.1132 0.071 Uiso calc R 1 . .
H H16B 0.1377 -0.0715 0.2588 0.071 Uiso calc R 1 . .
H H16C 0.2385 -0.1395 0.2132 0.071 Uiso calc R 1 . .

loop_
_atom_site_aniso_label
_atom_site_aniso_U_11
_atom_site_aniso_U_22
_atom_site_aniso_U_33
_atom_site_aniso_U_12
_atom_site_aniso_U_13
_atom_site_aniso_U_23
Ru1 0.02253(18) 0.02590(19) 0.02035(18) -0.00050(11) 0.00502(12) -0.00010(11)
O1 0.0261(16) 0.065(2) 0.0381(17) 0.0129(14) 0.0044(13) -0.0035(15)
O2 0.091(3) 0.0361(19) 0.060(2) -0.0199(19) 0.007(2) 0.0109(16)
O3 0.0409(17) 0.0434(17) 0.0429(18) 0.0105(14) 0.0103(14) -0.0034(14)
C1 0.031(2) 0.032(2) 0.0239(19) 0.0003(16) 0.0086(16) 0.0000(15)
C2 0.040(2) 0.037(2) 0.026(2) -0.0032(18) 0.0023(17) 0.0005(17)
C3 0.029(2) 0.035(2) 0.0244(19) 0.0005(16) 0.0114(15) 0.0021(16)
C4 0.0233(18) 0.039(2) 0.0216(19) -0.0025(16) 0.0054(15) 0.0040(16)
C5 0.030(2) 0.035(2) 0.0228(19) 0.0011(16) 0.0091(15) 0.0037(15)
C6 0.034(2) 0.031(2) 0.0224(19) 0.0012(16) 0.0085(16) 0.0035(15)
C7 0.031(2) 0.035(2) 0.0239(19) -0.0062(16) 0.0073(16) 0.0026(16)
C8 0.031(2) 0.042(2) 0.030(2) 0.0006(18) 0.0151(17) 0.0002(18)
C9 0.031(2) 0.076(4) 0.046(3) 0.006(2) 0.008(2) -0.009(2)
C10 0.039(3) 0.074(4) 0.059(3) 0.021(3) 0.021(2) 0.013(3)
C11 0.048(3) 0.050(3) 0.053(3) 0.020(2) 0.024(2) 0.009(2)
C12 0.087(5) 0.065(4) 0.097(5) 0.034(3) 0.029(4) -0.013(4)
C13 0.046(3) 0.043(3) 0.035(2) -0.011(2) 0.0085(19) -0.0113(19)
C14 0.028(2) 0.058(3) 0.036(2) 0.0045(19) 0.0018(18) 0.008(2)
C15 0.060(3) 0.033(2) 0.042(3) 0.006(2) 0.009(2) 0.0045(19)
C16 0.039(3) 0.048(3) 0.053(3) -0.019(2) 0.006(2) 0.001(2)

loop_
_atom_type_symbol
_atom_type_description
_atom_type_scat_dispersion_real
_atom_type_scat_dispersion_imag
_atom_type_scat_source
C C 0.0033 0.0016 'International Tables Vol C Tables 4.2.6.8 and 6.1.1.4'
H H 0.0000 0.0000 'International Tables Vol C Tables 4.2.6.8 and 6.1.1.4'
O O 0.0106 0.0060 'International Tables Vol C Tables 4.2.6.8 and 6.1.1.4'
Ru Ru -1.2594 0.8363 'International Tables Vol C Tables 4.2.6.8 and 6.1.1.4'

loop_
_geom_angle_atom_site_label_1
_geom_angle_atom_site_label_2
_geom_angle_atom_site_label_3
_geom_angle_site_symmetry_1
_geom_angle_site_symmetry_3
_geom_angle
_geom_angle_publ_flag
C2 Ru1 C1 . 3_655 92.69(17) ?
C2 Ru1 C1 . . 93.75(17) ?
C1 Ru1 C1 3_655 . 94.61(16) ?
C2 Ru1 C4 . . 93.23(16) ?
C1 Ru1 C4 3_655 . 127.74(15) ?
C1 Ru1 C4 . . 136.60(15) ?
C2 Ru1 C3 . . 108.97(17) ?
C1 Ru1 C3 3_655 . 152.57(15) ?
C1 Ru1 C3 . . 100.37(15) ?
C4 Ru1 C3 . . 37.50(14) ?
C2 Ru1 C5 . . 114.09(16) ?
C1 Ru1 C5 3_655 . 94.66(15) ?
C1 Ru1 C5 . . 150.13(15) ?
C4 Ru1 C5 . . 37.04(14) ?
C3 Ru1 C5 . . 61.57(14) ?
C2 Ru1 C6 . . 150.26(16) ?
C1 Ru1 C6 3_655 . 92.30(15) ?
C1 Ru1 C6 . . 115.03(15) ?
C4 Ru1 C6 . . 61.08(14) ?
C3 Ru1 C6 . . 60.55(14) ?
C5 Ru1 C6 . . 36.24(14) ?
C2 Ru1 C7 . . 145.09(17) ?
C1 Ru1 C7 3_655 . 121.50(15) ?
C1 Ru1 C7 . . 90.47(15) ?
C4 Ru1 C7 . . 61.45(14) ?
C3 Ru1 C7 . . 36.42(14) ?
C5 Ru1 C7 . . 60.63(14) ?
C6 Ru1 C7 . . 35.80(14) ?
C2 Ru1 Ru1 . 3_655 94.75(13) ?
C1 Ru1 Ru1 3_655 3_655 47.51(11) ?
C1 Ru1 Ru1 . 3_655 47.10(11) ?
C4 Ru1 Ru1 . 3_655 170.90(11) ?
C3 Ru1 Ru1 . 3_655 141.76(10) ?
C5 Ru1 Ru1 . 3_655 134.53(10) ?
C6 Ru1 Ru1 . 3_655 110.03(10) ?
C7 Ru1 Ru1 . 3_655 112.96(10) ?
C8 O3 C11 . . 106.6(4) ?
O1 C1 Ru1 . 3_655 137.2(3) ?
O1 C1 Ru1 . . 137.4(3) ?
Ru1 C1 Ru1 3_655 . 85.39(16) ?
O2 C2 Ru1 . . 174.9(4) ?
C7 C3 C4 . . 107.4(3) ?
C7 C3 C8 . . 126.1(4) ?
C4 C3 C8 . . 126.4(4) ?
C7 C3 Ru1 . . 73.2(2) ?
C4 C3 Ru1 . . 69.8(2) ?
C8 C3 Ru1 . . 125.1(3) ?
C5 C4 C3 . . 107.8(3) ?
C5 C4 C13 . . 124.4(4) ?
C3 C4 C13 . . 127.4(4) ?
C5 C4 Ru1 . . 73.2(2) ?
C3 C4 Ru1 . . 72.7(2) ?
C13 C4 Ru1 . . 125.6(3) ?
C6 C5 C4 . . 107.4(3) ?
C6 C5 C14 . . 126.7(4) ?
C4 C5 C14 . . 125.8(4) ?
C6 C5 Ru1 . . 72.6(2) ?
C4 C5 Ru1 . . 69.7(2) ?
C14 C5 Ru1 . . 125.9(3) ?
C7 C6 C5 . . 109.3(3) ?
C7 C6 C15 . . 125.7(4) ?
C5 C6 C15 . . 124.7(4) ?
C7 C6 Ru1 . . 72.5(2) ?
C5 C6 Ru1 . . 71.2(2) ?
C15 C6 Ru1 . . 127.2(3) ?
C6 C7 C3 . . 108.0(3) ?
C6 C7 C16 . . 125.5(4) ?
C3 C7 C16 . . 126.2(4) ?
C6 C7 Ru1 . . 71.7(2) ?
C3 C7 Ru1 . . 70.4(2) ?
C16 C7 Ru1 . . 128.2(3) ?
C9 C8 O3 . . 108.9(4) ?
C9 C8 C3 . . 135.1(4) ?
O3 C8 C3 . . 115.9(4) ?
C8 C9 C10 . . 106.7(5) ?
C8 C9 H9 . . 126.6 ?
C10 C9 H9 . . 126.6 ?
C11 C10 C9 . . 108.3(4) ?
C11 C10 H10 . . 125.8 ?
C9 C10 H10 . . 125.8 ?
C10 C11 O3 . . 109.4(4) ?
C10 C11 C12 . . 135.4(5) ?
O3 C11 C12 . . 115.2(5) ?
C11 C12 H12A . . 109.5 ?
C11 C12 H12B . . 109.5 ?
H12A C12 H12B . . 109.5 ?
C11 C12 H12C . . 109.5 ?
H12A C12 H12C . . 109.5 ?
H12B C12 H12C . . 109.5 ?
C4 C13 H13A . . 109.5 ?
C4 C13 H13B . . 109.5 ?
H13A C13 H13B . . 109.5 ?
C4 C13 H13C . . 109.5 ?
H13A C13 H13C . . 109.5 ?
H13B C13 H13C . . 109.5 ?
C5 C14 H14A . . 109.5 ?
C5 C14 H14B . . 109.5 ?
H14A C14 H14B . . 109.5 ?
C5 C14 H14C . . 109.5 ?
H14A C14 H14C . . 109.5 ?
H14B C14 H14C . . 109.5 ?
C6 C15 H15A . . 109.5 ?
C6 C15 H15B . . 109.5 ?
H15A C15 H15B . . 109.5 ?
C6 C15 H15C . . 109.5 ?
H15A C15 H15C . . 109.5 ?
H15B C15 H15C . . 109.5 ?
C7 C16 H16A . . 109.5 ?
C7 C16 H16B . . 109.5 ?
H16A C16 H16B . . 109.5 ?
C7 C16 H16C . . 109.5 ?
H16A C16 H16C . . 109.5 ?
H16B C16 H16C . . 109.5 ?

loop_
_geom_bond_atom_site_label_1
_geom_bond_atom_site_label_2
_geom_bond_site_symmetry_2
_geom_bond_distance
_geom_bond_publ_flag
Ru1 C2 . 1.842(4) ?
Ru1 C1 3_655 2.020(4) ?
Ru1 C1 . 2.033(4) ?
Ru1 C4 . 2.222(4) ?
Ru1 C3 . 2.260(4) ?
Ru1 C5 . 2.268(4) ?
Ru1 C6 . 2.286(4) ?
Ru1 C7 . 2.297(4) ?
Ru1 Ru1 3_655 2.7483(11) ?
O1 C1 . 1.170(5) ?
O2 C2 . 1.149(5) ?
O3 C8 . 1.376(5) ?
O3 C11 . 1.378(5) ?
C1 Ru1 3_655 2.020(4) ?
C3 C7 . 1.425(5) ?
C3 C4 . 1.441(5) ?
C3 C8 . 1.447(6) ?
C4 C5 . 1.427(6) ?
C4 C13 . 1.492(6) ?
C5 C6 . 1.416(6) ?
C5 C14 . 1.493(6) ?
C6 C7 . 1.409(6) ?
C6 C15 . 1.506(6) ?
C7 C16 . 1.502(6) ?
C8 C9 . 1.341(6) ?
C9 C10 . 1.410(7) ?
C9 H9 . 0.9300 ?
C10 C11 . 1.310(8) ?
C10 H10 . 0.9300 ?
C11 C12 . 1.477(8) ?
C12 H12A . 0.9600 ?
C12 H12B . 0.9600 ?
C12 H12C . 0.9600 ?
C13 H13A . 0.9600 ?
C13 H13B . 0.9600 ?
C13 H13C . 0.9600 ?
C14 H14A . 0.9600 ?
C14 H14B . 0.9600 ?
C14 H14C . 0.9600 ?
C15 H15A . 0.9600 ?
C15 H15B . 0.9600 ?
C15 H15C . 0.9600 ?
C16 H16A . 0.9600 ?
C16 H16B . 0.9600 ?
C16 H16C . 0.9600 ?

loop_
_geom_torsion_atom_site_label_1
_geom_torsion_atom_site_label_2
_geom_torsion_atom_site_label_3
_geom_torsion_atom_site_label_4
_geom_torsion_site_symmetry_1
_geom_torsion_site_symmetry_2
_geom_torsion_site_symmetry_3
_geom_torsion_site_symmetry_4
_geom_torsion
_geom_torsion_publ_flag
C2 Ru1 C1 O1 . . . . -87.0(5) ?
C1 Ru1 C1 O1 3_655 . . . 180.0(6) ?
C4 Ru1 C1 O1 . . . . 11.7(6) ?
C3 Ru1 C1 O1 . . . . 23.0(5) ?
C5 Ru1 C1 O1 . . . . 72.3(6) ?
C6 Ru1 C1 O1 . . . . 85.3(5) ?
C7 Ru1 C1 O1 . . . . 58.3(5) ?
Ru1 Ru1 C1 O1 3_655 . . . 180.0(6) ?
C2 Ru1 C1 Ru1 . . . 3_655 93.01(17) ?
C1 Ru1 C1 Ru1 3_655 . . 3_655 0.0 ?
C4 Ru1 C1 Ru1 . . . 3_655 -168.28(16) ?
C3 Ru1 C1 Ru1 . . . 3_655 -156.93(13) ?
C5 Ru1 C1 Ru1 . . . 3_655 -107.7(3) ?
C6 Ru1 C1 Ru1 . . . 3_655 -94.71(15) ?
C7 Ru1 C1 Ru1 . . . 3_655 -121.66(14) ?
C1 Ru1 C2 O2 3_655 . . . -115(5) ?
C1 Ru1 C2 O2 . . . . 150(5) ?
C4 Ru1 C2 O2 . . . . 13(5) ?
C3 Ru1 C2 O2 . . . . 48(5) ?
C5 Ru1 C2 O2 . . . . -19(5) ?
C6 Ru1 C2 O2 . . . . -16(5) ?
C7 Ru1 C2 O2 . . . . 54(5) ?
Ru1 Ru1 C2 O2 3_655 . . . -163(5) ?
C2 Ru1 C3 C7 . . . . 174.1(2) ?
C1 Ru1 C3 C7 3_655 . . . -45.5(4) ?
C1 Ru1 C3 C7 . . . . 76.5(2) ?
C4 Ru1 C3 C7 . . . . -116.4(3) ?
C5 Ru1 C3 C7 . . . . -78.1(2) ?
C6 Ru1 C3 C7 . . . . -36.5(2) ?
Ru1 Ru1 C3 C7 3_655 . . . 48.8(3) ?
C2 Ru1 C3 C4 . . . . -69.5(3) ?
C1 Ru1 C3 C4 3_655 . . . 70.8(4) ?
C1 Ru1 C3 C4 . . . . -167.2(2) ?
C5 Ru1 C3 C4 . . . . 38.2(2) ?
C6 Ru1 C3 C4 . . . . 79.8(2) ?
C7 Ru1 C3 C4 . . . . 116.4(3) ?
Ru1 Ru1 C3 C4 3_655 . . . 165.20(18) ?
C2 Ru1 C3 C8 . . . . 51.4(4) ?
C1 Ru1 C3 C8 3_655 . . . -168.2(3) ?
C1 Ru1 C3 C8 . . . . -46.2(4) ?
C4 Ru1 C3 C8 . . . . 121.0(4) ?
C5 Ru1 C3 C8 . . . . 159.2(4) ?
C6 Ru1 C3 C8 . . . . -159.2(4) ?
C7 Ru1 C3 C8 . . . . -122.7(5) ?
Ru1 Ru1 C3 C8 3_655 . . . -73.8(4) ?
C7 C3 C4 C5 . . . . -1.3(4) ?
C8 C3 C4 C5 . . . . 175.3(4) ?
Ru1 C3 C4 C5 . . . . -65.3(3) ?
C7 C3 C4 C13 . . . . -174.0(4) ?
C8 C3 C4 C13 . . . . 2.6(6) ?
Ru1 C3 C4 C13 . . . . 121.9(4) ?
C7 C3 C4 Ru1 . . . . 64.0(3) ?
C8 C3 C4 Ru1 . . . . -119.4(4) ?
C2 Ru1 C4 C5 . . . . -127.1(3) ?
C1 Ru1 C4 C5 3_655 . . . -31.2(3) ?
C1 Ru1 C4 C5 . . . . 133.9(2) ?
C3 Ru1 C4 C5 . . . . 115.4(3) ?
C6 Ru1 C4 C5 . . . . 37.1(2) ?
C7 Ru1 C4 C5 . . . . 78.1(2) ?
Ru1 Ru1 C4 C5 3_655 . . . 24.2(7) ?
C2 Ru1 C4 C3 . . . . 117.5(3) ?
C1 Ru1 C4 C3 3_655 . . . -146.6(2) ?
C1 Ru1 C4 C3 . . . . 18.5(3) ?
C5 Ru1 C4 C3 . . . . -115.4(3) ?
C6 Ru1 C4 C3 . . . . -78.3(2) ?
C7 Ru1 C4 C3 . . . . -37.3(2) ?
Ru1 Ru1 C4 C3 3_655 . . . -91.2(6) ?
C2 Ru1 C4 C13 . . . . -6.5(4) ?
C1 Ru1 C4 C13 3_655 . . . 89.4(4) ?
C1 Ru1 C4 C13 . . . . -105.4(4) ?
C3 Ru1 C4 C13 . . . . -124.0(5) ?
C5 Ru1 C4 C13 . . . . 120.6(4) ?
C6 Ru1 C4 C13 . . . . 157.7(4) ?
C7 Ru1 C4 C13 . . . . -161.3(4) ?
Ru1 Ru1 C4 C13 3_655 . . . 144.8(5) ?
C3 C4 C5 C6 . . . . 1.7(4) ?
C13 C4 C5 C6 . . . . 174.7(4) ?
Ru1 C4 C5 C6 . . . . -63.2(3) ?
C3 C4 C5 C14 . . . . -174.7(4) ?
C13 C4 C5 C14 . . . . -1.7(6) ?
Ru1 C4 C5 C14 . . . . 120.3(4) ?
C3 C4 C5 Ru1 . . . . 64.9(3) ?
C13 C4 C5 Ru1 . . . . -122.0(4) ?
C2 Ru1 C5 C6 . . . . 177.4(2) ?
C1 Ru1 C5 C6 3_655 . . . -87.5(2) ?
C1 Ru1 C5 C6 . . . . 20.2(4) ?
C4 Ru1 C5 C6 . . . . 116.8(3) ?
C3 Ru1 C5 C6 . . . . 78.0(2) ?
C7 Ru1 C5 C6 . . . . 36.2(2) ?
Ru1 Ru1 C5 C6 3_655 . . . -58.0(3) ?
C2 Ru1 C5 C4 . . . . 60.7(3) ?
C1 Ru1 C5 C4 3_655 . . . 155.7(2) ?
C1 Ru1 C5 C4 . . . . -96.6(3) ?
C3 Ru1 C5 C4 . . . . -38.7(2) ?
C6 Ru1 C5 C4 . . . . -116.8(3) ?
C7 Ru1 C5 C4 . . . . -80.5(2) ?
Ru1 Ru1 C5 C4 3_655 . . . -174.79(17) ?
C2 Ru1 C5 C14 . . . . -59.5(4) ?
C1 Ru1 C5 C14 3_655 . . . 35.5(4) ?
C1 Ru1 C5 C14 . . . . 143.2(4) ?
C4 Ru1 C5 C14 . . . . -120.2(5) ?
C3 Ru1 C5 C14 . . . . -158.9(4) ?
C6 Ru1 C5 C14 . . . . 123.1(5) ?
C7 Ru1 C5 C14 . . . . 159.3(4) ?
Ru1 Ru1 C5 C14 3_655 . . . 65.0(4) ?
C4 C5 C6 C7 . . . . -1.5(4) ?
C14 C5 C6 C7 . . . . 174.9(4) ?
Ru1 C5 C6 C7 . . . . -62.9(3) ?
C4 C5 C6 C15 . . . . -175.8(4) ?
C14 C5 C6 C15 . . . . 0.5(6) ?
Ru1 C5 C6 C15 . . . . 122.8(4) ?
C4 C5 C6 Ru1 . . . . 61.4(2) ?
C14 C5 C6 Ru1 . . . . -122.2(4) ?
C2 Ru1 C6 C7 . . . . 113.5(4) ?
C1 Ru1 C6 C7 3_655 . . . -147.0(2) ?
C1 Ru1 C6 C7 . . . . -50.8(3) ?
C4 Ru1 C6 C7 . . . . 80.4(2) ?
C3 Ru1 C6 C7 . . . . 37.2(2) ?
C5 Ru1 C6 C7 . . . . 118.3(3) ?
Ru1 Ru1 C6 C7 3_655 . . . -101.8(2) ?
C2 Ru1 C6 C5 . . . . -4.8(4) ?
C1 Ru1 C6 C5 3_655 . . . 94.7(2) ?
C1 Ru1 C6 C5 . . . . -169.1(2) ?
C4 Ru1 C6 C5 . . . . -37.9(2) ?
C3 Ru1 C6 C5 . . . . -81.1(2) ?
C7 Ru1 C6 C5 . . . . -118.3(3) ?
Ru1 Ru1 C6 C5 3_655 . . . 139.9(2) ?
C2 Ru1 C6 C15 . . . . -124.6(4) ?
C1 Ru1 C6 C15 3_655 . . . -25.1(4) ?
C1 Ru1 C6 C15 . . . . 71.1(4) ?
C4 Ru1 C6 C15 . . . . -157.7(4) ?
C3 Ru1 C6 C15 . . . . 159.1(4) ?
C5 Ru1 C6 C15 . . . . -119.8(5) ?
C7 Ru1 C6 C15 . . . . 121.9(5) ?
Ru1 Ru1 C6 C15 3_655 . . . 20.1(4) ?
C5 C6 C7 C3 . . . . 0.7(4) ?
C15 C6 C7 C3 . . . . 175.0(4) ?
Ru1 C6 C7 C3 . . . . -61.4(3) ?
C5 C6 C7 C16 . . . . -173.6(4) ?
C15 C6 C7 C16 . . . . 0.7(7) ?
Ru1 C6 C7 C16 . . . . 124.3(4) ?
C5 C6 C7 Ru1 . . . . 62.1(3) ?
C15 C6 C7 Ru1 . . . . -123.7(4) ?
C4 C3 C7 C6 . . . . 0.4(4) ?
C8 C3 C7 C6 . . . . -176.3(4) ?
Ru1 C3 C7 C6 . . . . 62.2(3) ?
C4 C3 C7 C16 . . . . 174.6(4) ?
C8 C3 C7 C16 . . . . -2.0(7) ?
Ru1 C3 C7 C16 . . . . -123.6(4) ?
C4 C3 C7 Ru1 . . . . -61.8(2) ?
C8 C3 C7 Ru1 . . . . 121.6(4) ?
C2 Ru1 C7 C6 . . . . -127.4(3) ?
C1 Ru1 C7 C6 3_655 . . . 39.7(3) ?
C1 Ru1 C7 C6 . . . . 135.4(2) ?
C4 Ru1 C7 C6 . . . . -79.2(2) ?
C3 Ru1 C7 C6 . . . . -117.6(3) ?
C5 Ru1 C7 C6 . . . . -36.7(2) ?
Ru1 Ru1 C7 C6 3_655 . . . 92.8(2) ?
C2 Ru1 C7 C3 . . . . -9.7(4) ?
C1 Ru1 C7 C3 3_655 . . . 157.3(2) ?
C1 Ru1 C7 C3 . . . . -107.0(2) ?
C4 Ru1 C7 C3 . . . . 38.4(2) ?
C5 Ru1 C7 C3 . . . . 80.9(2) ?
C6 Ru1 C7 C3 . . . . 117.6(3) ?
Ru1 Ru1 C7 C3 3_655 . . . -149.6(2) ?
C2 Ru1 C7 C16 . . . . 111.5(4) ?
C1 Ru1 C7 C16 3_655 . . . -81.5(4) ?
C1 Ru1 C7 C16 . . . . 14.2(4) ?
C4 Ru1 C7 C16 . . . . 159.6(4) ?
C3 Ru1 C7 C16 . . . . 121.2(5) ?
C5 Ru1 C7 C16 . . . . -157.8(4) ?
C6 Ru1 C7 C16 . . . . -121.2(5) ?
Ru1 Ru1 C7 C16 3_655 . . . -28.4(4) ?
C11 O3 C8 C9 . . . . 0.3(5) ?
C11 O3 C8 C3 . . . . -178.2(4) ?
C7 C3 C8 C9 . . . . -29.6(8) ?
C4 C3 C8 C9 . . . . 154.4(5) ?
Ru1 C3 C8 C9 . . . . 64.7(7) ?
C7 C3 C8 O3 . . . . 148.4(4) ?
C4 C3 C8 O3 . . . . -27.6(6) ?
Ru1 C3 C8 O3 . . . . -117.3(3) ?
O3 C8 C9 C10 . . . . 0.1(5) ?
C3 C8 C9 C10 . . . . 178.2(5) ?
C8 C9 C10 C11 . . . . -0.6(6) ?
C9 C10 C11 O3 . . . . 0.7(6) ?
C9 C10 C11 C12 . . . . -178.8(6) ?
C8 O3 C11 C10 . . . . -0.6(5) ?
C8 O3 C11 C12 . . . . 179.0(5) ?
